data_7118521
loop_
_publ_author_name
'Wu, Yile'
'Liu, Liu'
'Su, Jue'
'Yan, Kaili'
'Zhu, Jun'
'Zhao, Yufen'

_publ_section_title
;
 Synthesis of digermylene-stabilized linear tetraboronate and boroxine.
;
_journal_issue 8
_journal_name_full 'Chemical communications (Cambridge, England)'
_journal_page_first 1582
_journal_page_last 1585
_journal_paper_doi 10.1039/c5cc09330a
_journal_volume 52
_journal_year 2016
_chemical_absolute_configuration ad
_chemical_formula_moiety 'C67 H95 B3 Ge2 N4 O5'
_chemical_formula_sum 'C67 H95 B3 Ge2 N4 O5'
_chemical_formula_weight 1214.07
_chemical_name_systematic
;
 ?
;
_chemical_properties_physical 'Air-sensitive, Moisture-sensitive'
_space_group_crystal_system monoclinic
_space_group_IT_number 4
_space_group_name_Hall 'P 2yb'
_space_group_name_H-M_alt 'P 1 21 1'
_symmetry_space_group_name_Hall 'P 2yb'
_symmetry_space_group_name_H-M 'P 1 21 1'
_atom_sites_solution_hydrogens geom
_audit_creation_date 2015-01-01
_audit_creation_method
;
Olex2 1.2
(compiled 2014.12.26 svn.r3119 for OlexSys, GUI svn.r4975)
;
_audit_update_record
;
2015-08-31 deposited with the CCDC.
2015-11-13 downloaded from the CCDC.
;
_cell_angle_alpha 90
_cell_angle_beta 93.46(2)
_cell_angle_gamma 90
_cell_formula_units_Z 2
_cell_length_a 13.192(8)
_cell_length_b 24.045
_cell_length_c 13.298
_cell_measurement_temperature 293(2)
_cell_volume 4210(3)
_computing_molecular_graphics 'Olex2 (Dolomanov et al., 2009)'
_computing_publication_material 'Olex2 (Dolomanov et al., 2009)'
_computing_structure_refinement 'ShelXL (Sheldrick, 2008)'
_diffrn_ambient_temperature 293(2)
_diffrn_measured_fraction_theta_full 1.000
_diffrn_measured_fraction_theta_max 0.929
_diffrn_measurement_device_type 'CCD area detector'
_diffrn_measurement_method 'phi and omega scans'
_diffrn_radiation_monochromator graphite
_diffrn_radiation_type MoK\a
_diffrn_radiation_wavelength 0.71073
_diffrn_reflns_av_R_equivalents 0.0754
_diffrn_reflns_av_unetI/netI 0.1984
_diffrn_reflns_laue_measured_fraction_full 1.000
_diffrn_reflns_laue_measured_fraction_max 0.929
_diffrn_reflns_limit_h_max 17
_diffrn_reflns_limit_h_min -17
_diffrn_reflns_limit_k_max 31
_diffrn_reflns_limit_k_min -32
_diffrn_reflns_limit_l_max 16
_diffrn_reflns_limit_l_min -17
_diffrn_reflns_number 37308
_diffrn_reflns_point_group_measured_fraction_full 0.993
_diffrn_reflns_point_group_measured_fraction_max 0.893
_diffrn_reflns_theta_full 25.242
_diffrn_reflns_theta_max 28.586
_diffrn_reflns_theta_min 1.534
_exptl_absorpt_coefficient_mu 0.753
_exptl_absorpt_correction_type none
_exptl_crystal_colour colorless
_exptl_crystal_density_diffrn 0.958
_exptl_crystal_description block
_exptl_crystal_F_000 1288
_refine_diff_density_max 1.042
_refine_diff_density_min -0.405
_refine_diff_density_rms 0.065
_refine_ls_abs_structure_details
;
 Flack x determined using 3663 quotients [(I+)-(I-)]/[(I+)+(I-)]
 (Parsons and Flack (2004), Acta Cryst. A60, s61).
;
_refine_ls_abs_structure_Flack 0.073(12)
_refine_ls_extinction_method none
_refine_ls_goodness_of_fit_ref 0.921
_refine_ls_hydrogen_treatment constr
_refine_ls_matrix_type full
_refine_ls_number_parameters 753
_refine_ls_number_reflns 19197
_refine_ls_number_restraints 221
_refine_ls_restrained_S_all 0.919
_refine_ls_R_factor_all 0.1269
_refine_ls_R_factor_gt 0.0793
_refine_ls_shift/su_max 0.009
_refine_ls_shift/su_mean 0.000
_refine_ls_structure_factor_coef Fsqd
_refine_ls_weighting_details
;
 w=1/[\s^2^(Fo^2^)]
 where P=(Fo^2^+2Fc^2^)/3
;
_refine_ls_weighting_scheme calc
_refine_ls_wR_factor_gt 0.1881
_refine_ls_wR_factor_ref 0.2176
_reflns_Friedel_coverage 0.878
_reflns_friedel_fraction_full 0.985
_reflns_friedel_fraction_max 0.854
_reflns_number_gt 11553
_reflns_number_total 19197
_reflns_threshold_expression 'I > 2\s(I)'
_cod_data_source_file c5cc09330a2.cif
_cod_data_source_block 1_sq
_cod_database_code 7118521
_shelxl_version_number 2013-2
_shelx_space_group_comment
;
The symmetry employed for this shelxl refinement is uniquely defined
by the following loop, which should always be used as a source of
symmetry information in preference to the above space-group names.
They are only intended as comments.
;
_olex2_refinement_description
;
1. Fixed Uiso
 At 1.2 times of:
  All C(H) groups, All C(H,H) groups
 At 1.5 times of:
  All C(H,H,H) groups
2. Rigid bond restraints
 All non-hydrogen atoms
 with sigma for 1-2 distances of 0.01 and sigma for 1-3 distances of 0.01
3.a Ternary CH refined with riding coordinates:
 C13(H13), C16(H16), C25(H25), C39(H39), C42(H42), C51(H51), C54(H54), C66(H66)
3.b Secondary CH2 refined with riding coordinates:
 C3(H3A,H3B), C29(H29A,H29B)
3.c Aromatic/amide H refined with riding coordinates:
 C8(H8), C9(H9), C10(H10), C20(H20), C21(H21), C22(H22), C34(H34), C35(H35),
 C36(H36), C46(H46), C47(H47), C48(H48), C58(H58), C60(H60)
3.d Idealised Me refined as rotating group:
 C1(H1A,H1B,H1C), C5(H5A,H5B,H5C), C12(H12A,H12B,H12C), C14(H14A,H14B,H14C),
 C15(H15A,H15B,H15C), C17(H17A,H17B,H17C), C24(H24A,H24B,H24C), C26(H26A,H26B,
 H26C), C27(H27A,H27B,H27C), C31(H31A,H31B,H31C), C38(H38A,H38B,H38C), C40(H40A,
 H40B,H40C), C41(H41A,H41B,H41C), C43(H43A,H43B,H43C), C50(H50A,H50B,H50C),
 C52(H52A,H52B,H52C), C53(H53A,H53B,H53C), C55(H55A,H55B,H55C), C62(H62A,H62B,
 H62C), C63(H63A,H63B,H63C), C64(H64A,H64B,H64C), C65(H65A,H65B,H65C), C67(H67A,
 H67B,H67C)
;
_olex2_submission_special_instructions 'No special instructions were received'

loop_
_space_group_symop_operation_xyz
'x, y, z'
'-x, y+1/2, -z'

loop_
_atom_site_label
_atom_site_type_symbol
_atom_site_fract_x
_atom_site_fract_y
_atom_site_fract_z
_atom_site_U_iso_or_equiv
_atom_site_adp_type
_atom_site_occupancy
_atom_site_site_symmetry_order
_atom_site_calc_flag
_atom_site_refinement_flags_posn
_atom_site_refinement_flags_adp
Ge1 Ge 0.90074(6) 0.29028(3) 0.35373(6) 0.0456(2) Uani 1 1 d . U
Ge2 Ge 0.71847(6) 0.12981(4) 0.73949(7) 0.0494(3) Uani 1 1 d . U
O1 O 0.8790(5) 0.2542(3) 0.4762(4) 0.0545(14) Uani 1 1 d . U
O2 O 0.9449(4) 0.1663(2) 0.4303(4) 0.0520(14) Uani 1 1 d . U
O3 O 0.9355(4) 0.0908(2) 0.5431(4) 0.0512(14) Uani 1 1 d . U
O4 O 0.8554(4) 0.1765(2) 0.5768(4) 0.0537(14) Uani 1 1 d . U
O5 O 0.8199(4) 0.0949(2) 0.6688(4) 0.0508(14) Uani 1 1 d . U
N1 N 0.7778(5) 0.3382(3) 0.3685(5) 0.0449(15) Uani 1 1 d . U
N2 N 0.9877(5) 0.3483(3) 0.4229(6) 0.0485(16) Uani 1 1 d . U
N3 N 0.7711(5) 0.0978(3) 0.8724(5) 0.0515(16) Uani 1 1 d . U
N4 N 0.6233(5) 0.0644(3) 0.7150(6) 0.0486(16) Uani 1 1 d . U
C1 C 0.6691(7) 0.4004(5) 0.4602(8) 0.068(3) Uani 1 1 d . U
H1A H 0.6539 0.4297 0.4127 0.101 Uiso 1 1 calc GR .
H1B H 0.6714 0.4152 0.5273 0.101 Uiso 1 1 calc GR .
H1C H 0.6173 0.3723 0.4533 0.101 Uiso 1 1 calc GR .
C2 C 0.7708(7) 0.3750(4) 0.4404(7) 0.051(2) Uani 1 1 d . U
C3 C 0.8536(7) 0.3950(4) 0.5003(7) 0.054(2) Uani 1 1 d . U
H3A H 0.8453 0.4351 0.5015 0.064 Uiso 1 1 calc R .
H3B H 0.8429 0.3823 0.5680 0.064 Uiso 1 1 calc R .
C4 C 0.9561(7) 0.3861(4) 0.4871(7) 0.055(2) Uani 1 1 d . U
C5 C 1.0294(8) 0.4216(5) 0.5465(9) 0.077(3) Uani 1 1 d . U
H5A H 1.0460 0.4044 0.6106 0.115 Uiso 1 1 calc GR .
H5B H 0.9998 0.4574 0.5566 0.115 Uiso 1 1 calc GR .
H5C H 1.0900 0.4258 0.5107 0.115 Uiso 1 1 calc GR .
C6 C 0.6897(6) 0.3245(4) 0.3033(7) 0.0520(19) Uani 1 1 d . U
C7 C 0.6825(8) 0.3509(4) 0.2076(8) 0.065(2) Uani 1 1 d . U
C8 C 0.5929(8) 0.3397(5) 0.1476(8) 0.073(3) Uani 1 1 d . U
H8 H 0.5840 0.3564 0.0846 0.088 Uiso 1 1 calc R .
C9 C 0.5192(8) 0.3053(5) 0.1786(8) 0.073(3) Uani 1 1 d . U
H9 H 0.4600 0.2998 0.1383 0.088 Uiso 1 1 calc R .
C10 C 0.5320(7) 0.2797(5) 0.2667(8) 0.067(3) Uani 1 1 d . U
H10 H 0.4812 0.2558 0.2858 0.080 Uiso 1 1 calc R .
C11 C 0.6179(6) 0.2867(5) 0.3324(7) 0.0570(19) Uani 1 1 d . U
C12 C 0.7409(13) 0.4475(6) 0.1999(15) 0.133(6) Uani 1 1 d . U
H12A H 0.6774 0.4591 0.1676 0.199 Uiso 1 1 calc GR .
H12B H 0.7944 0.4709 0.1783 0.199 Uiso 1 1 calc GR .
H12C H 0.7376 0.4503 0.2716 0.199 Uiso 1 1 calc GR .
C13 C 0.7618(9) 0.3882(5) 0.1718(9) 0.078(3) Uani 1 1 d . U
H13 H 0.8258 0.3776 0.2081 0.094 Uiso 1 1 calc R .
C14 C 0.7795(12) 0.3856(7) 0.0631(10) 0.114(5) Uani 1 1 d . U
H14A H 0.7893 0.3477 0.0438 0.171 Uiso 1 1 calc GR .
H14B H 0.8389 0.4069 0.0501 0.171 Uiso 1 1 calc GR .
H14C H 0.7218 0.4008 0.0250 0.171 Uiso 1 1 calc GR .
C15 C 0.5359(8) 0.2593(6) 0.4937(10) 0.091(4) Uani 1 1 d . U
H15A H 0.5281 0.2970 0.5159 0.137 Uiso 1 1 calc GR .
H15B H 0.5451 0.2353 0.5512 0.137 Uiso 1 1 calc GR .
H15C H 0.4763 0.2482 0.4537 0.137 Uiso 1 1 calc GR .
C16 C 0.6290(7) 0.2553(4) 0.4302(8) 0.065(2) Uani 1 1 d . U
H16 H 0.6879 0.2702 0.4699 0.078 Uiso 1 1 calc R .
C17 C 0.6490(8) 0.1930(4) 0.4083(9) 0.076(3) Uani 1 1 d . U
H17A H 0.5897 0.1770 0.3742 0.115 Uiso 1 1 calc GR .
H17B H 0.6641 0.1737 0.4706 0.115 Uiso 1 1 calc GR .
H17C H 0.7055 0.1898 0.3664 0.115 Uiso 1 1 calc GR .
C18 C 1.0931(6) 0.3470(3) 0.3990(7) 0.052(2) Uani 1 1 d . U
C19 C 1.1628(7) 0.3171(4) 0.4585(9) 0.065(2) Uani 1 1 d . U
C20 C 1.2625(7) 0.3166(4) 0.4348(10) 0.078(3) Uani 1 1 d . U
H20 H 1.3098 0.2972 0.4760 0.094 Uiso 1 1 calc R .
C21 C 1.2939(8) 0.3437(5) 0.3524(11) 0.091(4) Uani 1 1 d . U
H21 H 1.3614 0.3420 0.3361 0.109 Uiso 1 1 calc R .
C22 C 1.2233(8) 0.3737(5) 0.2930(9) 0.075(3) Uani 1 1 d . U
H22 H 1.2438 0.3925 0.2366 0.091 Uiso 1 1 calc R .
C23 C 1.1203(7) 0.3761(4) 0.3175(9) 0.065(2) Uani 1 1 d . U
C24 C 1.0604(10) 0.4730(6) 0.2802(12) 0.103(4) Uani 1 1 d . U
H24A H 1.0471 0.4787 0.3496 0.154 Uiso 1 1 calc GR .
H24B H 1.0141 0.4950 0.2383 0.154 Uiso 1 1 calc GR .
H24C H 1.1288 0.4840 0.2694 0.154 Uiso 1 1 calc GR .
C25 C 1.0465(8) 0.4124(5) 0.2539(9) 0.082(3) Uani 1 1 d . U
H25 H 0.9779 0.4021 0.2712 0.098 Uiso 1 1 calc R .
C26 C 1.0522(17) 0.4026(10) 0.1422(13) 0.161(8) Uani 1 1 d . U
H26A H 1.1193 0.4111 0.1227 0.242 Uiso 1 1 calc GR .
H26B H 1.0039 0.4261 0.1058 0.242 Uiso 1 1 calc GR .
H26C H 1.0369 0.3644 0.1271 0.242 Uiso 1 1 calc GR .
C27 C 0.5512(7) -0.0272(4) 0.7422(8) 0.066(2) Uani 1 1 d . U
H27A H 0.4978 -0.0134 0.6966 0.099 Uiso 1 1 calc GR .
H27B H 0.5228 -0.0407 0.8023 0.099 Uiso 1 1 calc GR .
H27C H 0.5861 -0.0569 0.7106 0.099 Uiso 1 1 calc GR .
C28 C 0.6237(7) 0.0183(4) 0.7684(7) 0.055(2) Uani 1 1 d . U
C29 C 0.6887(6) 0.0086(4) 0.8545(7) 0.056(2) Uani 1 1 d . U
H29A H 0.7311 -0.0226 0.8375 0.067 Uiso 1 1 calc R .
H29B H 0.6453 -0.0049 0.9056 0.067 Uiso 1 1 calc R .
C30 C 0.7551(7) 0.0474(4) 0.9041(7) 0.054(2) Uani 1 1 d . U
C31 C 0.8053(9) 0.0293(5) 1.0041(7) 0.071(3) Uani 1 1 d . U
H31A H 0.8775 0.0277 0.9991 0.107 Uiso 1 1 calc GR .
H31B H 0.7806 -0.0068 1.0214 0.107 Uiso 1 1 calc GR .
H31C H 0.7896 0.0555 1.0554 0.107 Uiso 1 1 calc GR .
C32 C 0.5510(7) 0.0726(4) 0.6325(8) 0.062(2) Uani 1 1 d . U
C33 C 0.4682(7) 0.1086(4) 0.6484(9) 0.067(2) Uani 1 1 d . U
C34 C 0.4000(8) 0.1192(5) 0.5653(9) 0.078(3) Uani 1 1 d . U
H34 H 0.3436 0.1415 0.5736 0.094 Uiso 1 1 calc R .
C35 C 0.4147(9) 0.0975(5) 0.4740(10) 0.083(3) Uani 1 1 d . U
H35 H 0.3698 0.1063 0.4197 0.100 Uiso 1 1 calc R .
C36 C 0.4952(8) 0.0626(5) 0.4597(8) 0.079(3) Uani 1 1 d . U
H36 H 0.5023 0.0467 0.3967 0.095 Uiso 1 1 calc R .
C37 C 0.5670(8) 0.0505(5) 0.5397(8) 0.067(2) Uani 1 1 d . U
C38 C 0.3680(16) 0.0982(9) 0.8007(15) 0.158(8) Uani 1 1 d . U
H38A H 0.3177 0.0859 0.7504 0.237 Uiso 1 1 calc GR .
H38B H 0.3364 0.1210 0.8492 0.237 Uiso 1 1 calc GR .
H38C H 0.3987 0.0664 0.8341 0.237 Uiso 1 1 calc GR .
C39 C 0.4499(7) 0.1320(5) 0.7505(9) 0.076(3) Uani 1 1 d . U
H39 H 0.5133 0.1292 0.7926 0.091 Uiso 1 1 calc R .
C40 C 0.4178(13) 0.1944(6) 0.7453(12) 0.119(5) Uani 1 1 d . U
H40A H 0.4725 0.2163 0.7216 0.179 Uiso 1 1 calc GR .
H40B H 0.4024 0.2069 0.8112 0.179 Uiso 1 1 calc GR .
H40C H 0.3589 0.1985 0.6999 0.179 Uiso 1 1 calc GR .
C41 C 0.6244(12) -0.0431(6) 0.4799(11) 0.100(4) Uani 1 1 d . U
H41A H 0.5772 -0.0590 0.5240 0.151 Uiso 1 1 calc GR .
H41B H 0.6832 -0.0666 0.4784 0.151 Uiso 1 1 calc GR .
H41C H 0.5928 -0.0400 0.4133 0.151 Uiso 1 1 calc GR .
C42 C 0.6564(8) 0.0142(5) 0.5181(8) 0.073(3) Uani 1 1 d . U
H42 H 0.6999 0.0101 0.5800 0.087 Uiso 1 1 calc R .
C43 C 0.7187(8) 0.0390(5) 0.4366(8) 0.077(3) Uani 1 1 d . U
H43A H 0.6801 0.0376 0.3731 0.116 Uiso 1 1 calc GR .
H43B H 0.7802 0.0181 0.4323 0.116 Uiso 1 1 calc GR .
H43C H 0.7349 0.0769 0.4531 0.116 Uiso 1 1 calc GR .
C44 C 0.8238(7) 0.1391(4) 0.9359(6) 0.055(2) Uani 1 1 d . U
C45 C 0.7683(9) 0.1699(5) 1.0023(7) 0.068(2) Uani 1 1 d . U
C46 C 0.8199(11) 0.2112(5) 1.0580(9) 0.079(3) Uani 1 1 d . U
H46 H 0.7843 0.2337 1.1003 0.095 Uiso 1 1 calc R .
C47 C 0.9200(10) 0.2191(5) 1.0519(9) 0.085(3) Uani 1 1 d . U
H47 H 0.9534 0.2458 1.0921 0.102 Uiso 1 1 calc R .
C48 C 0.9731(9) 0.1882(5) 0.9869(8) 0.078(3) Uani 1 1 d . U
H48 H 1.0420 0.1953 0.9821 0.094 Uiso 1 1 calc R .
C49 C 0.9279(7) 0.1465(4) 0.9279(7) 0.055(2) Uani 1 1 d . U
C50 C 1.0723(8) 0.0802(5) 0.9188(9) 0.075(3) Uani 1 1 d . U
H50A H 1.1134 0.1045 0.9615 0.112 Uiso 1 1 calc GR .
H50B H 1.1142 0.0616 0.8727 0.112 Uiso 1 1 calc GR .
H50C H 1.0403 0.0531 0.9594 0.112 Uiso 1 1 calc GR .
C51 C 0.9906(7) 0.1142(4) 0.8594(7) 0.065(2) Uani 1 1 d . U
H51 H 0.9456 0.0881 0.8219 0.078 Uiso 1 1 calc R .
C52 C 1.0409(9) 0.1510(5) 0.7826(8) 0.080(3) Uani 1 1 d . U
H52A H 0.9929 0.1781 0.7561 0.121 Uiso 1 1 calc GR .
H52B H 1.0630 0.1283 0.7287 0.121 Uiso 1 1 calc GR .
H52C H 1.0984 0.1697 0.8150 0.121 Uiso 1 1 calc GR .
C53 C 0.6373(12) 0.1517(9) 1.1261(11) 0.138(7) Uani 1 1 d . U
H53A H 0.6850 0.1254 1.1556 0.207 Uiso 1 1 calc GR .
H53B H 0.5695 0.1380 1.1316 0.207 Uiso 1 1 calc GR .
H53C H 0.6449 0.1866 1.1609 0.207 Uiso 1 1 calc GR .
C54 C 0.6575(10) 0.1601(6) 1.0133(9) 0.088(3) Uani 1 1 d . U
H54 H 0.6366 0.1265 0.9757 0.106 Uiso 1 1 calc R .
C55 C 0.5964(10) 0.2102(7) 0.9699(11) 0.110(5) Uani 1 1 d . U
H55A H 0.6251 0.2440 0.9974 0.165 Uiso 1 1 calc GR .
H55B H 0.5270 0.2071 0.9874 0.165 Uiso 1 1 calc GR .
H55C H 0.5988 0.2106 0.8979 0.165 Uiso 1 1 calc GR .
C56 C 1.0357(7) 0.0782(3) 0.3863(6) 0.0497(18) Uani 1 1 d . U
C57 C 1.1245(7) 0.0508(4) 0.4243(7) 0.058(2) Uani 1 1 d . U
C58 C 1.1836(10) 0.0230(5) 0.3601(10) 0.083(3) Uani 1 1 d . U
H58 H 1.2425 0.0052 0.3848 0.100 Uiso 1 1 calc R .
C59 C 1.1547(13) 0.0214(5) 0.2562(10) 0.100(4) Uani 1 1 d . U
C60 C 1.0718(13) 0.0457(6) 0.2223(10) 0.104(4) Uani 1 1 d . U
H60 H 1.0523 0.0430 0.1541 0.125 Uiso 1 1 calc R .
C61 C 1.0117(9) 0.0756(4) 0.2848(8) 0.072(3) Uani 1 1 d . U
C62 C 0.9202(11) 0.1028(7) 0.2385(9) 0.108(4) Uani 1 1 d . U
H62A H 0.8608 0.0858 0.2633 0.161 Uiso 1 1 calc GR .
H62B H 0.9191 0.0986 0.1666 0.161 Uiso 1 1 calc GR .
H62C H 0.9213 0.1416 0.2553 0.161 Uiso 1 1 calc GR .
C63 C 1.1549(7) 0.0518(4) 0.5345(8) 0.068(2) Uani 1 1 d . U
H63A H 1.1465 0.0888 0.5601 0.102 Uiso 1 1 calc GR .
H63B H 1.2247 0.0409 0.5447 0.102 Uiso 1 1 calc GR .
H63C H 1.1129 0.0265 0.5692 0.102 Uiso 1 1 calc GR .
C64 C 1.232(2) -0.0114(9) 0.1901(13) 0.195(12) Uani 1 1 d . U
H64A H 1.3000 0.0006 0.2084 0.293 Uiso 1 1 calc GR .
H64B H 1.2162 -0.0038 0.1201 0.293 Uiso 1 1 calc GR .
H64C H 1.2262 -0.0506 0.2022 0.293 Uiso 1 1 calc GR .
C65 C 1.1931(11) 0.3013(7) 0.6487(11) 0.122(5) Uani 1 1 d . U
H65A H 1.2638 0.2927 0.6443 0.182 Uiso 1 1 calc GR .
H65B H 1.1673 0.2817 0.7046 0.182 Uiso 1 1 calc GR .
H65C H 1.1853 0.3406 0.6584 0.182 Uiso 1 1 calc GR .
C66 C 1.1349(7) 0.2839(5) 0.5523(9) 0.079(3) Uani 1 1 d . U
H66 H 1.0624 0.2895 0.5613 0.095 Uiso 1 1 calc R .
C67 C 1.1529(9) 0.2211(5) 0.5373(12) 0.101(4) Uani 1 1 d . U
H67A H 1.1177 0.2091 0.4758 0.151 Uiso 1 1 calc GR .
H67B H 1.1281 0.2008 0.5929 0.151 Uiso 1 1 calc GR .
H67C H 1.2243 0.2142 0.5337 0.151 Uiso 1 1 calc GR .
B1 B 0.8923(8) 0.2006(5) 0.4928(8) 0.054(2) Uani 1 1 d . U
B2 B 0.9698(7) 0.1121(4) 0.4570(7) 0.049(2) Uani 1 1 d . U
B3 B 0.8689(7) 0.1200(4) 0.5983(7) 0.051(2) Uani 1 1 d . U

loop_
_atom_site_aniso_label
_atom_site_aniso_U_11
_atom_site_aniso_U_22
_atom_site_aniso_U_33
_atom_site_aniso_U_23
_atom_site_aniso_U_13
_atom_site_aniso_U_12
Ge1 0.0398(4) 0.0445(5) 0.0530(5) -0.0030(4) 0.0079(3) 0.0054(4)
Ge2 0.0430(5) 0.0547(5) 0.0509(5) 0.0013(4) 0.0053(4) 0.0040(4)
O1 0.063(4) 0.054(3) 0.048(3) 0.015(3) 0.012(3) 0.007(3)
O2 0.055(3) 0.050(3) 0.052(3) 0.004(3) 0.010(3) 0.004(3)
O3 0.048(3) 0.049(3) 0.058(3) 0.009(3) 0.009(3) 0.009(3)
O4 0.054(3) 0.051(3) 0.057(3) 0.003(3) 0.016(3) 0.005(3)
O5 0.044(3) 0.055(3) 0.055(3) 0.003(3) 0.017(3) 0.001(3)
N1 0.030(3) 0.041(4) 0.064(4) -0.003(3) 0.008(3) 0.016(3)
N2 0.029(3) 0.044(4) 0.071(5) -0.009(3) -0.005(3) -0.002(3)
N3 0.051(4) 0.067(4) 0.037(3) 0.010(3) 0.000(3) 0.000(3)
N4 0.037(4) 0.046(4) 0.063(4) -0.003(3) 0.005(3) -0.007(3)
C1 0.046(5) 0.076(7) 0.081(7) -0.020(6) 0.005(5) 0.007(5)
C2 0.050(5) 0.052(5) 0.053(5) 0.002(4) 0.005(4) 0.004(4)
C3 0.054(5) 0.054(5) 0.053(5) -0.002(4) 0.007(4) 0.008(4)
C4 0.048(5) 0.053(5) 0.064(6) -0.005(4) -0.005(4) 0.007(4)
C5 0.065(6) 0.071(7) 0.091(8) -0.021(6) -0.019(6) 0.010(5)
C6 0.038(4) 0.057(5) 0.061(5) -0.010(4) 0.002(3) 0.007(3)
C7 0.058(5) 0.072(6) 0.063(5) -0.006(5) 0.002(4) 0.013(4)
C8 0.054(6) 0.102(8) 0.063(6) -0.004(5) 0.002(4) 0.006(5)
C9 0.055(6) 0.094(9) 0.068(6) -0.022(5) -0.009(5) 0.015(5)
C10 0.045(5) 0.078(7) 0.078(6) -0.012(5) 0.009(4) 0.005(4)
C11 0.037(4) 0.059(5) 0.075(5) -0.015(5) 0.005(3) 0.008(4)
C12 0.126(12) 0.095(8) 0.185(16) -0.013(10) 0.064(12) -0.030(9)
C13 0.058(6) 0.095(8) 0.081(7) 0.020(6) 0.002(5) 0.008(5)
C14 0.124(12) 0.137(13) 0.084(8) 0.031(8) 0.023(8) 0.008(10)
C15 0.051(6) 0.129(10) 0.097(8) -0.009(8) 0.023(5) -0.014(6)
C16 0.047(5) 0.066(6) 0.082(6) -0.006(5) 0.005(4) -0.006(4)
C17 0.065(7) 0.060(6) 0.102(9) -0.003(5) -0.013(6) -0.007(5)
C18 0.038(4) 0.039(4) 0.079(6) -0.002(4) 0.005(4) 0.002(3)
C19 0.042(5) 0.056(5) 0.098(7) -0.006(5) 0.002(4) 0.005(4)
C20 0.037(5) 0.057(6) 0.140(10) -0.001(6) 0.000(5) 0.010(4)
C21 0.041(5) 0.085(8) 0.149(11) -0.012(7) 0.029(6) 0.008(5)
C22 0.055(5) 0.075(7) 0.100(8) -0.006(6) 0.026(5) -0.015(5)
C23 0.035(4) 0.055(5) 0.105(7) 0.004(5) -0.001(4) -0.015(4)
C24 0.086(9) 0.086(7) 0.138(11) 0.042(7) 0.024(8) 0.020(7)
C25 0.050(5) 0.100(8) 0.095(7) 0.027(6) 0.006(5) -0.014(5)
C26 0.182(19) 0.193(19) 0.104(9) 0.009(10) -0.028(11) -0.032(17)
C27 0.050(5) 0.074(6) 0.074(6) 0.023(5) 0.005(4) 0.006(4)
C28 0.043(5) 0.064(5) 0.060(5) -0.003(4) 0.014(4) 0.003(4)
C29 0.041(5) 0.069(6) 0.061(5) 0.014(4) 0.016(4) 0.006(4)
C30 0.044(5) 0.066(5) 0.054(5) 0.012(4) 0.009(4) 0.003(4)
C31 0.082(7) 0.073(7) 0.058(6) 0.007(5) 0.003(5) 0.004(6)
C32 0.040(5) 0.077(7) 0.070(5) -0.004(5) 0.004(4) -0.008(4)
C33 0.045(5) 0.062(6) 0.094(6) 0.002(5) 0.003(4) -0.010(4)
C34 0.042(5) 0.088(8) 0.105(7) 0.006(6) 0.007(5) 0.004(5)
C35 0.057(6) 0.099(9) 0.090(7) 0.008(7) -0.025(6) -0.008(5)
C36 0.064(6) 0.106(9) 0.066(6) -0.003(6) -0.013(5) -0.009(5)
C37 0.058(5) 0.078(6) 0.063(5) -0.008(5) -0.004(4) -0.014(4)
C38 0.157(16) 0.156(14) 0.171(16) -0.022(13) 0.092(14) -0.048(13)
C39 0.050(5) 0.081(6) 0.095(6) 0.012(6) 0.001(5) 0.013(5)
C40 0.146(13) 0.100(8) 0.113(11) -0.013(8) 0.015(10) 0.037(9)
C41 0.114(11) 0.089(8) 0.099(9) -0.014(7) 0.007(8) 0.000(7)
C42 0.065(6) 0.081(7) 0.072(7) 0.001(5) 0.001(5) -0.001(5)
C43 0.069(7) 0.092(8) 0.070(7) -0.008(6) 0.004(5) 0.011(6)
C44 0.071(5) 0.054(5) 0.040(4) -0.004(4) 0.000(4) 0.009(4)
C45 0.086(6) 0.064(6) 0.055(6) 0.001(4) 0.010(5) 0.015(5)
C46 0.108(7) 0.062(6) 0.067(7) -0.018(5) 0.007(6) 0.021(6)
C47 0.098(7) 0.089(8) 0.066(7) -0.031(6) -0.012(6) 0.011(7)
C48 0.085(7) 0.077(7) 0.071(7) -0.012(5) -0.011(5) -0.002(6)
C49 0.065(5) 0.052(5) 0.048(5) -0.006(4) 0.000(4) 0.002(4)
C50 0.051(6) 0.093(8) 0.080(7) -0.017(6) 0.007(5) 0.006(5)
C51 0.052(5) 0.074(7) 0.067(6) -0.011(4) -0.007(4) -0.004(4)
C52 0.073(7) 0.110(9) 0.059(6) -0.010(5) 0.006(5) -0.013(6)
C53 0.093(10) 0.23(2) 0.091(9) 0.010(10) 0.032(8) 0.036(12)
C54 0.090(7) 0.103(9) 0.073(7) -0.020(6) 0.018(6) 0.022(6)
C55 0.076(8) 0.137(12) 0.118(10) -0.011(8) 0.021(7) 0.036(8)
C56 0.055(5) 0.040(4) 0.055(4) 0.006(4) 0.012(3) -0.011(3)
C57 0.062(5) 0.048(5) 0.066(5) 0.008(4) 0.022(4) 0.000(4)
C58 0.088(8) 0.060(6) 0.105(7) 0.015(6) 0.042(6) 0.020(6)
C59 0.147(12) 0.074(8) 0.084(7) 0.005(7) 0.058(8) 0.032(8)
C60 0.166(12) 0.090(9) 0.060(6) -0.001(6) 0.029(7) 0.026(9)
C61 0.098(8) 0.058(6) 0.061(5) -0.005(5) 0.012(5) 0.002(5)
C62 0.125(11) 0.135(12) 0.059(7) -0.004(7) -0.020(6) 0.017(8)
C63 0.049(5) 0.063(6) 0.093(6) 0.012(5) 0.012(5) 0.002(5)
C64 0.31(3) 0.172(18) 0.117(12) 0.034(12) 0.128(17) 0.14(2)
C65 0.095(10) 0.143(13) 0.122(9) 0.019(9) -0.029(8) 0.000(10)
C66 0.041(5) 0.084(7) 0.111(8) 0.020(6) -0.008(5) 0.018(5)
C67 0.053(7) 0.075(6) 0.171(13) 0.030(7) -0.010(7) -0.004(6)
B1 0.039(5) 0.063(6) 0.059(6) 0.001(4) -0.002(4) 0.000(4)
B2 0.041(5) 0.059(5) 0.046(5) 0.003(4) -0.003(4) -0.008(4)
B3 0.045(5) 0.054(6) 0.054(5) -0.002(4) -0.004(4) -0.008(4)

loop_
_atom_type_symbol
_atom_type_description
_atom_type_scat_dispersion_real
_atom_type_scat_dispersion_imag
_atom_type_scat_source
C C 0.0033 0.0016 'International Tables Vol C Tables 4.2.6.8 and 6.1.1.4'
H H 0.0000 0.0000 'International Tables Vol C Tables 4.2.6.8 and 6.1.1.4'
B B 0.0013 0.0007 'International Tables Vol C Tables 4.2.6.8 and 6.1.1.4'
Ge Ge 0.1547 1.8001 'International Tables Vol C Tables 4.2.6.8 and 6.1.1.4'
N N 0.0061 0.0033 'International Tables Vol C Tables 4.2.6.8 and 6.1.1.4'
O O 0.0106 0.0060 'International Tables Vol C Tables 4.2.6.8 and 6.1.1.4'

loop_
_geom_angle_atom_site_label_1
_geom_angle_atom_site_label_2
_geom_angle_atom_site_label_3
_geom_angle
O1 Ge1 N1 90.8(3)
O1 Ge1 N2 92.1(3)
N2 Ge1 N1 89.9(3)
O5 Ge2 N3 92.9(3)
O5 Ge2 N4 91.5(3)
N3 Ge2 N4 91.2(3)
B1 O1 Ge1 124.8(6)
B2 O2 B1 121.7(7)
B2 O3 B3 120.9(7)
B1 O4 B3 122.0(7)
B3 O5 Ge2 123.0(6)
C2 N1 Ge1 123.5(6)
C2 N1 C6 120.1(7)
C6 N1 Ge1 115.8(5)
C4 N2 Ge1 125.4(6)
C4 N2 C18 119.9(7)
C18 N2 Ge1 114.7(5)
C30 N3 Ge2 125.8(6)
C30 N3 C44 121.9(7)
C44 N3 Ge2 112.1(6)
C28 N4 Ge2 125.8(6)
C28 N4 C32 120.9(8)
C32 N4 Ge2 113.3(6)
H1A C1 H1B 109.5
H1A C1 H1C 109.5
H1B C1 H1C 109.5
C2 C1 H1A 109.5
C2 C1 H1B 109.5
C2 C1 H1C 109.5
N1 C2 C1 120.2(8)
N1 C2 C3 124.1(8)
C3 C2 C1 115.7(8)
C2 C3 H3A 105.4
C2 C3 H3B 105.4
H3A C3 H3B 106.0
C4 C3 C2 127.4(8)
C4 C3 H3A 105.4
C4 C3 H3B 105.4
N2 C4 C3 122.0(8)
N2 C4 C5 121.0(8)
C3 C4 C5 117.0(9)
C4 C5 H5A 109.5
C4 C5 H5B 109.5
C4 C5 H5C 109.5
H5A C5 H5B 109.5
H5A C5 H5C 109.5
H5B C5 H5C 109.5
C7 C6 N1 116.3(8)
C11 C6 N1 121.4(8)
C11 C6 C7 122.3(9)
C6 C7 C13 123.4(9)
C8 C7 C6 115.4(10)
C8 C7 C13 121.2(10)
C7 C8 H8 118.8
C9 C8 C7 122.3(11)
C9 C8 H8 118.8
C8 C9 H9 120.2
C10 C9 C8 119.7(10)
C10 C9 H9 120.2
C9 C10 H10 118.2
C9 C10 C11 123.6(10)
C11 C10 H10 118.2
C6 C11 C10 116.4(9)
C6 C11 C16 122.6(8)
C10 C11 C16 120.9(9)
H12A C12 H12B 109.5
H12A C12 H12C 109.5
H12B C12 H12C 109.5
C13 C12 H12A 109.5
C13 C12 H12B 109.5
C13 C12 H12C 109.5
C7 C13 C12 110.6(10)
C7 C13 H13 106.8
C7 C13 C14 116.5(12)
C12 C13 H13 106.8
C14 C13 C12 108.9(12)
C14 C13 H13 106.8
C13 C14 H14A 109.5
C13 C14 H14B 109.5
C13 C14 H14C 109.5
H14A C14 H14B 109.5
H14A C14 H14C 109.5
H14B C14 H14C 109.5
H15A C15 H15B 109.5
H15A C15 H15C 109.5
H15B C15 H15C 109.5
C16 C15 H15A 109.5
C16 C15 H15B 109.5
C16 C15 H15C 109.5
C11 C16 C15 113.9(9)
C11 C16 H16 108.4
C11 C16 C17 109.3(9)
C15 C16 H16 108.4
C15 C16 C17 108.4(10)
C17 C16 H16 108.4
C16 C17 H17A 109.5
C16 C17 H17B 109.5
C16 C17 H17C 109.5
H17A C17 H17B 109.5
H17A C17 H17C 109.5
H17B C17 H17C 109.5
C19 C18 N2 120.2(9)
C23 C18 N2 117.9(8)
C23 C18 C19 121.9(9)
C18 C19 C66 123.3(8)
C20 C19 C18 119.3(11)
C20 C19 C66 117.4(10)
C19 C20 H20 119.2
C21 C20 C19 121.6(11)
C21 C20 H20 119.2
C20 C21 H21 120.6
C20 C21 C22 118.8(10)
C22 C21 H21 120.6
C21 C22 H22 119.7
C21 C22 C23 120.7(11)
C23 C22 H22 119.7
C18 C23 C22 117.8(10)
C18 C23 C25 123.2(8)
C22 C23 C25 119.0(10)
H24A C24 H24B 109.5
H24A C24 H24C 109.5
H24B C24 H24C 109.5
C25 C24 H24A 109.5
C25 C24 H24B 109.5
C25 C24 H24C 109.5
C23 C25 H25 107.0
C24 C25 C23 111.1(10)
C24 C25 H25 107.0
C24 C25 C26 111.5(13)
C26 C25 C23 112.8(13)
C26 C25 H25 107.0
C25 C26 H26A 109.5
C25 C26 H26B 109.5
C25 C26 H26C 109.5
H26A C26 H26B 109.5
H26A C26 H26C 109.5
H26B C26 H26C 109.5
H27A C27 H27B 109.5
H27A C27 H27C 109.5
H27B C27 H27C 109.5
C28 C27 H27A 109.5
C28 C27 H27B 109.5
C28 C27 H27C 109.5
N4 C28 C27 120.9(8)
N4 C28 C29 124.0(9)
C29 C28 C27 115.0(9)
C28 C29 H29A 105.6
C28 C29 H29B 105.6
C28 C29 C30 126.9(9)
H29A C29 H29B 106.1
C30 C29 H29A 105.6
C30 C29 H29B 105.6
N3 C30 C29 124.7(8)
N3 C30 C31 118.7(9)
C29 C30 C31 116.5(8)
C30 C31 H31A 109.5
C30 C31 H31B 109.5
C30 C31 H31C 109.5
H31A C31 H31B 109.5
H31A C31 H31C 109.5
H31B C31 H31C 109.5
C33 C32 N4 117.1(9)
C37 C32 N4 120.5(9)
C37 C32 C33 122.2(10)
C32 C33 C39 122.0(9)
C34 C33 C32 117.1(10)
C34 C33 C39 120.8(9)
C33 C34 H34 119.4
C35 C34 C33 121.3(11)
C35 C34 H34 119.4
C34 C35 H35 119.5
C34 C35 C36 121.0(11)
C36 C35 H35 119.5
C35 C36 H36 119.6
C35 C36 C37 120.7(11)
C37 C36 H36 119.6
C32 C37 C36 117.7(10)
C32 C37 C42 124.1(9)
C36 C37 C42 118.2(10)
H38A C38 H38B 109.5
H38A C38 H38C 109.5
H38B C38 H38C 109.5
C39 C38 H38A 109.5
C39 C38 H38B 109.5
C39 C38 H38C 109.5
C33 C39 C38 110.5(11)
C33 C39 H39 108.2
C33 C39 C40 112.2(10)
C38 C39 H39 108.2
C38 C39 C40 109.4(13)
C40 C39 H39 108.2
C39 C40 H40A 109.5
C39 C40 H40B 109.5
C39 C40 H40C 109.5
H40A C40 H40B 109.5
H40A C40 H40C 109.5
H40B C40 H40C 109.5
H41A C41 H41B 109.5
H41A C41 H41C 109.5
H41B C41 H41C 109.5
C42 C41 H41A 109.5
C42 C41 H41B 109.5
C42 C41 H41C 109.5
C37 C42 C41 112.6(10)
C37 C42 H42 108.9
C37 C42 C43 111.8(10)
C41 C42 H42 108.9
C43 C42 C41 105.6(10)
C43 C42 H42 108.9
C42 C43 H43A 109.5
C42 C43 H43B 109.5
C42 C43 H43C 109.5
H43A C43 H43B 109.5
H43A C43 H43C 109.5
H43B C43 H43C 109.5
C45 C44 N3 118.7(9)
C45 C44 C49 122.6(9)
C49 C44 N3 118.7(8)
C44 C45 C54 122.2(10)
C46 C45 C44 117.2(11)
C46 C45 C54 120.6(10)
C45 C46 H46 119.3
C47 C46 C45 121.3(11)
C47 C46 H46 119.3
C46 C47 H47 119.8
C46 C47 C48 120.4(11)
C48 C47 H47 119.8
C47 C48 H48 118.9
C47 C48 C49 122.1(12)
C49 C48 H48 118.9
C44 C49 C51 124.6(8)
C48 C49 C44 116.2(9)
C48 C49 C51 119.2(9)
H50A C50 H50B 109.5
H50A C50 H50C 109.5
H50B C50 H50C 109.5
C51 C50 H50A 109.5
C51 C50 H50B 109.5
C51 C50 H50C 109.5
C49 C51 C50 111.2(8)
C49 C51 H51 107.7
C49 C51 C52 112.8(9)
C50 C51 H51 107.7
C52 C51 C50 109.4(9)
C52 C51 H51 107.7
C51 C52 H52A 109.5
C51 C52 H52B 109.5
C51 C52 H52C 109.5
H52A C52 H52B 109.5
H52A C52 H52C 109.5
H52B C52 H52C 109.5
H53A C53 H53B 109.5
H53A C53 H53C 109.5
H53B C53 H53C 109.5
C54 C53 H53A 109.5
C54 C53 H53B 109.5
C54 C53 H53C 109.5
C45 C54 C53 110.0(11)
C45 C54 H54 109.1
C45 C54 C55 109.4(11)
C53 C54 H54 109.1
C55 C54 C53 110.3(11)
C55 C54 H54 109.1
C54 C55 H55A 109.5
C54 C55 H55B 109.5
C54 C55 H55C 109.5
H55A C55 H55B 109.5
H55A C55 H55C 109.5
H55B C55 H55C 109.5
C57 C56 B2 120.8(8)
C61 C56 C57 118.0(9)
C61 C56 B2 121.1(9)
C56 C57 C63 120.7(8)
C58 C57 C56 119.9(10)
C58 C57 C63 119.4(10)
C57 C58 H58 120.2
C57 C58 C59 119.6(11)
C59 C58 H58 120.2
C58 C59 C64 114.2(14)
C60 C59 C58 120.0(11)
C60 C59 C64 125.9(15)
C59 C60 H60 119.1
C59 C60 C61 121.9(13)
C61 C60 H60 119.1
C56 C61 C60 120.6(11)
C56 C61 C62 121.8(10)
C60 C61 C62 117.6(11)
C61 C62 H62A 109.5
C61 C62 H62B 109.5
C61 C62 H62C 109.5
H62A C62 H62B 109.5
H62A C62 H62C 109.5
H62B C62 H62C 109.5
C57 C63 H63A 109.5
C57 C63 H63B 109.5
C57 C63 H63C 109.5
H63A C63 H63B 109.5
H63A C63 H63C 109.5
H63B C63 H63C 109.5
C59 C64 H64A 109.5
C59 C64 H64B 109.5
C59 C64 H64C 109.5
H64A C64 H64B 109.5
H64A C64 H64C 109.5
H64B C64 H64C 109.5
H65A C65 H65B 109.5
H65A C65 H65C 109.5
H65B C65 H65C 109.5
C66 C65 H65A 109.5
C66 C65 H65B 109.5
C66 C65 H65C 109.5
C19 C66 H66 108.0
C65 C66 C19 114.0(11)
C65 C66 H66 108.0
C65 C66 C67 107.8(11)
C67 C66 C19 110.8(11)
C67 C66 H66 108.0
C66 C67 H67A 109.5
C66 C67 H67B 109.5
C66 C67 H67C 109.5
H67A C67 H67B 109.5
H67A C67 H67C 109.5
H67B C67 H67C 109.5
O1 B1 O2 123.2(9)
O1 B1 O4 120.0(9)
O4 B1 O2 116.8(9)
O2 B2 C56 118.2(8)
O3 B2 O2 119.1(8)
O3 B2 C56 122.7(8)
O3 B3 O4 117.8(8)
O5 B3 O3 120.2(8)
O5 B3 O4 122.1(8)

loop_
_geom_bond_atom_site_label_1
_geom_bond_atom_site_label_2
_geom_bond_distance
Ge1 O1 1.882(5)
Ge1 N1 2.008(6)
Ge1 N2 1.995(7)
Ge2 O5 1.880(6)
Ge2 N3 2.012(7)
Ge2 N4 2.027(7)
O1 B1 1.317(13)
O2 B1 1.386(12)
O2 B2 1.384(12)
O3 B2 1.357(11)
O3 B3 1.372(12)
O4 B1 1.373(12)
O4 B3 1.396(12)
O5 B3 1.317(11)
N1 C2 1.311(11)
N1 C6 1.446(11)
N2 C4 1.332(11)
N2 C18 1.445(11)
N3 C30 1.304(12)
N3 C44 1.455(12)
N4 C28 1.316(12)
N4 C32 1.424(12)
C1 H1A 0.9600
C1 H1B 0.9600
C1 H1C 0.9600
C1 C2 1.512(13)
C2 C3 1.398(13)
C3 H3A 0.9700
C3 H3B 0.9700
C3 C4 1.390(12)
C4 C5 1.481(13)
C5 H5A 0.9600
C5 H5B 0.9600
C5 H5C 0.9600
C6 C7 1.420(14)
C6 C11 1.385(13)
C7 C8 1.411(14)
C7 C13 1.478(15)
C8 H8 0.9300
C8 C9 1.360(16)
C9 H9 0.9300
C9 C10 1.324(15)
C10 H10 0.9300
C10 C11 1.398(13)
C11 C16 1.503(15)
C12 H12A 0.9600
C12 H12B 0.9600
C12 H12C 0.9600
C12 C13 1.50(2)
C13 H13 0.9800
C13 C14 1.479(17)
C14 H14A 0.9600
C14 H14B 0.9600
C14 H14C 0.9600
C15 H15A 0.9600
C15 H15B 0.9600
C15 H15C 0.9600
C15 C16 1.534(14)
C16 H16 0.9800
C16 C17 1.551(15)
C17 H17A 0.9600
C17 H17B 0.9600
C17 H17C 0.9600
C18 C19 1.379(13)
C18 C23 1.357(14)
C19 C20 1.370(14)
C19 C66 1.546(16)
C20 H20 0.9300
C20 C21 1.361(17)
C21 H21 0.9300
C21 C22 1.387(17)
C22 H22 0.9300
C22 C23 1.418(13)
C23 C25 1.524(15)
C24 H24A 0.9600
C24 H24B 0.9600
C24 H24C 0.9600
C24 C25 1.507(19)
C25 H25 0.9800
C25 C26 1.51(2)
C26 H26A 0.9600
C26 H26B 0.9600
C26 H26C 0.9600
C27 H27A 0.9600
C27 H27B 0.9600
C27 H27C 0.9600
C27 C28 1.479(14)
C28 C29 1.408(13)
C29 H29A 0.9700
C29 H29B 0.9700
C29 C30 1.414(13)
C30 C31 1.514(13)
C31 H31A 0.9600
C31 H31B 0.9600
C31 H31C 0.9600
C32 C33 1.419(14)
C32 C37 1.372(14)
C33 C34 1.406(15)
C33 C39 1.503(16)
C34 H34 0.9300
C34 C35 1.346(16)
C35 H35 0.9300
C35 C36 1.376(17)
C36 H36 0.9300
C36 C37 1.411(14)
C37 C42 1.508(15)
C38 H38A 0.9600
C38 H38B 0.9600
C38 H38C 0.9600
C38 C39 1.538(19)
C39 H39 0.9800
C39 C40 1.559(18)
C40 H40A 0.9600
C40 H40B 0.9600
C40 H40C 0.9600
C41 H41A 0.9600
C41 H41B 0.9600
C41 H41C 0.9600
C41 C42 1.520(17)
C42 H42 0.9800
C42 C43 1.520(16)
C43 H43A 0.9600
C43 H43B 0.9600
C43 H43C 0.9600
C44 C45 1.392(13)
C44 C49 1.395(13)
C45 C46 1.392(16)
C45 C54 1.496(17)
C46 H46 0.9300
C46 C47 1.341(17)
C47 H47 0.9300
C47 C48 1.366(16)
C48 H48 0.9300
C48 C49 1.385(14)
C49 C51 1.486(13)
C50 H50A 0.9600
C50 H50B 0.9600
C50 H50C 0.9600
C50 C51 1.534(14)
C51 H51 0.9800
C51 C52 1.531(15)
C52 H52A 0.9600
C52 H52B 0.9600
C52 H52C 0.9600
C53 H53A 0.9600
C53 H53B 0.9600
C53 H53C 0.9600
C53 C54 1.552(17)
C54 H54 0.9800
C54 C55 1.543(18)
C55 H55A 0.9600
C55 H55B 0.9600
C55 H55C 0.9600
C56 C57 1.410(13)
C56 C61 1.370(13)
C56 B2 1.551(13)
C57 C58 1.365(14)
C57 C63 1.496(14)
C58 H58 0.9300
C58 C59 1.412(18)
C59 C60 1.30(2)
C59 C64 1.593(18)
C60 H60 0.9300
C60 C61 1.384(17)
C61 C62 1.474(17)
C62 H62A 0.9600
C62 H62B 0.9600
C62 H62C 0.9600
C63 H63A 0.9600
C63 H63B 0.9600
C63 H63C 0.9600
C64 H64A 0.9600
C64 H64B 0.9600
C64 H64C 0.9600
C65 H65A 0.9600
C65 H65B 0.9600
C65 H65C 0.9600
C65 C66 1.513(18)
C66 H66 0.9800
C66 C67 1.544(17)
C67 H67A 0.9600
C67 H67B 0.9600
C67 H67C 0.9600

loop_
_geom_torsion_atom_site_label_1
_geom_torsion_atom_site_label_2
_geom_torsion_atom_site_label_3
_geom_torsion_atom_site_label_4
_geom_torsion
Ge1 O1 B1 O2 14.8(13)
Ge1 O1 B1 O4 -167.0(6)
Ge1 N1 C2 C1 -166.7(7)
Ge1 N1 C2 C3 15.9(12)
Ge1 N1 C6 C7 -89.0(8)
Ge1 N1 C6 C11 89.6(9)
Ge1 N2 C4 C3 -11.0(13)
Ge1 N2 C4 C5 170.2(8)
Ge1 N2 C18 C19 -92.5(9)
Ge1 N2 C18 C23 87.8(9)
Ge2 O5 B3 O3 -174.0(6)
Ge2 O5 B3 O4 5.7(11)
Ge2 N3 C30 C29 -7.2(13)
Ge2 N3 C30 C31 176.8(7)
Ge2 N3 C44 C45 90.4(9)
Ge2 N3 C44 C49 -89.5(8)
Ge2 N4 C28 C27 -179.0(7)
Ge2 N4 C28 C29 3.0(12)
Ge2 N4 C32 C33 -75.6(9)
Ge2 N4 C32 C37 98.5(10)
N1 Ge1 O1 B1 140.8(7)
N1 C2 C3 C4 9.2(16)
N1 C6 C7 C8 -176.2(8)
N1 C6 C7 C13 3.2(13)
N1 C6 C11 C10 175.4(8)
N1 C6 C11 C16 -3.3(13)
N2 Ge1 O1 B1 -129.2(7)
N2 C18 C19 C20 -179.8(9)
N2 C18 C19 C66 -0.2(15)
N2 C18 C23 C22 -178.6(8)
N2 C18 C23 C25 3.6(14)
N3 Ge2 O5 B3 -137.3(7)
N3 C44 C45 C46 -176.6(9)
N3 C44 C45 C54 2.6(14)
N3 C44 C49 C48 177.2(8)
N3 C44 C49 C51 -0.9(13)
N4 Ge2 O5 B3 131.4(7)
N4 C28 C29 C30 7.2(15)
N4 C32 C33 C34 176.6(9)
N4 C32 C33 C39 -7.0(14)
N4 C32 C37 C36 -176.8(10)
N4 C32 C37 C42 3.2(16)
C1 C2 C3 C4 -168.3(10)
C2 N1 C6 C7 99.3(10)
C2 N1 C6 C11 -82.1(11)
C2 C3 C4 N2 -11.9(16)
C2 C3 C4 C5 166.9(10)
C4 N2 C18 C19 87.1(11)
C4 N2 C18 C23 -92.7(11)
C6 N1 C2 C1 4.2(13)
C6 N1 C2 C3 -173.2(9)
C6 C7 C8 C9 -0.9(15)
C6 C7 C13 C12 -90.8(14)
C6 C7 C13 C14 144.2(11)
C6 C11 C16 C15 128.3(10)
C6 C11 C16 C17 -110.3(10)
C7 C6 C11 C10 -6.1(13)
C7 C6 C11 C16 175.2(9)
C7 C8 C9 C10 -2.2(16)
C8 C7 C13 C12 88.5(15)
C8 C7 C13 C14 -36.5(16)
C8 C9 C10 C11 1.3(16)
C9 C10 C11 C6 2.8(14)
C9 C10 C11 C16 -178.5(9)
C10 C11 C16 C15 -50.3(13)
C10 C11 C16 C17 71.1(11)
C11 C6 C7 C8 5.2(14)
C11 C6 C7 C13 -175.4(10)
C13 C7 C8 C9 179.7(10)
C18 N2 C4 C3 169.5(9)
C18 N2 C4 C5 -9.3(14)
C18 C19 C20 C21 -1.7(17)
C18 C19 C66 C65 -122.0(12)
C18 C19 C66 C67 116.1(11)
C18 C23 C25 C24 101.1(12)
C18 C23 C25 C26 -132.8(13)
C19 C18 C23 C22 1.7(15)
C19 C18 C23 C25 -176.2(10)
C19 C20 C21 C22 1.8(18)
C20 C19 C66 C65 57.6(14)
C20 C19 C66 C67 -64.3(13)
C20 C21 C22 C23 -0.2(18)
C21 C22 C23 C18 -1.5(16)
C21 C22 C23 C25 176.4(11)
C22 C23 C25 C24 -76.8(14)
C22 C23 C25 C26 49.4(16)
C23 C18 C19 C20 -0.1(15)
C23 C18 C19 C66 179.5(10)
C27 C28 C29 C30 -170.9(9)
C28 N4 C32 C33 103.4(11)
C28 N4 C32 C37 -82.4(12)
C28 C29 C30 N3 -5.0(15)
C28 C29 C30 C31 171.1(9)
C30 N3 C44 C45 -84.8(11)
C30 N3 C44 C49 95.2(10)
C32 N4 C28 C27 2.0(13)
C32 N4 C28 C29 -176.0(8)
C32 C33 C34 C35 -2.2(16)
C32 C33 C39 C38 -98.9(14)
C32 C33 C39 C40 138.6(11)
C32 C37 C42 C41 120.0(12)
C32 C37 C42 C43 -121.4(12)
C33 C32 C37 C36 -2.9(16)
C33 C32 C37 C42 177.1(10)
C33 C34 C35 C36 2.5(18)
C34 C33 C39 C38 77.4(15)
C34 C33 C39 C40 -45.1(14)
C34 C35 C36 C37 -2.9(19)
C35 C36 C37 C32 3.0(17)
C35 C36 C37 C42 -177.0(11)
C36 C37 C42 C41 -60.0(14)
C36 C37 C42 C43 58.6(14)
C37 C32 C33 C34 2.5(15)
C37 C32 C33 C39 179.0(10)
C39 C33 C34 C35 -178.7(11)
C44 N3 C30 C29 167.4(8)
C44 N3 C30 C31 -8.6(13)
C44 C45 C46 C47 -3.4(17)
C44 C45 C54 C53 128.0(13)
C44 C45 C54 C55 -110.8(12)
C44 C49 C51 C50 -117.3(10)
C44 C49 C51 C52 119.3(10)
C45 C44 C49 C48 -2.8(14)
C45 C44 C49 C51 179.1(9)
C45 C46 C47 C48 3(2)
C46 C45 C54 C53 -52.8(16)
C46 C45 C54 C55 68.4(14)
C46 C47 C48 C49 -2.4(19)
C47 C48 C49 C44 2.2(16)
C47 C48 C49 C51 -179.6(10)
C48 C49 C51 C50 64.7(12)
C48 C49 C51 C52 -58.7(12)
C49 C44 C45 C46 3.4(15)
C49 C44 C45 C54 -177.4(10)
C54 C45 C46 C47 177.4(12)
C56 C57 C58 C59 -0.6(16)
C57 C56 C61 C60 1.6(16)
C57 C56 C61 C62 179.8(11)
C57 C56 B2 O2 128.2(8)
C57 C56 B2 O3 -52.1(12)
C57 C58 C59 C60 -1(2)
C57 C58 C59 C64 178.7(14)
C58 C59 C60 C61 3(2)
C59 C60 C61 C56 -3(2)
C59 C60 C61 C62 178.6(15)
C61 C56 C57 C58 0.2(13)
C61 C56 C57 C63 -179.7(9)
C61 C56 B2 O2 -49.4(12)
C61 C56 B2 O3 130.3(10)
C63 C57 C58 C59 179.3(11)
C64 C59 C60 C61 -176.8(16)
C66 C19 C20 C21 178.6(11)
B1 O2 B2 O3 4.9(12)
B1 O2 B2 C56 -175.4(8)
B1 O4 B3 O3 11.3(12)
B1 O4 B3 O5 -168.5(8)
B2 O2 B1 O1 170.7(8)
B2 O2 B1 O4 -7.6(12)
B2 O3 B3 O4 -14.2(12)
B2 O3 B3 O5 165.6(8)
B2 C56 C57 C58 -177.5(9)
B2 C56 C57 C63 2.6(13)
B2 C56 C61 C60 179.2(11)
B2 C56 C61 C62 -2.6(16)
B3 O3 B2 O2 6.4(12)
B3 O3 B2 C56 -173.3(8)
B3 O4 B1 O1 -179.0(8)
B3 O4 B1 O2 -0.7(12)
